data_7062289
loop_
_publ_author_name
'Leitner, Zden\<ek'
'C\'isa\<rov\'a, Ivana'
'\<St\<epni\<cka, Petr'

_publ_section_title
;
 Synthesis and characterisation of group 11 metal complexes with a
 guanidine-tagged triphenylphosphine and evaluation of the isolated Au(i)
 complexes in gold-mediated organic reactions
;
_journal_issue 12
_journal_name_full 'New Journal of Chemistry'
_journal_page_first 5930
_journal_page_last 5938
_journal_paper_doi 10.1039/D3NJ00451A
_journal_volume 47
_journal_year 2023
_chemical_formula_moiety ' C50 H60 Au2 N6 P2, 2(F6 Sb), 2(C H2 Cl2)'
_chemical_formula_sum 'C52 H64 Au2 Cl4 F12 N6 P2 Sb2'
_chemical_formula_weight 1842.26
_space_group_crystal_system monoclinic
_space_group_IT_number 14
_space_group_name_Hall '-P 2yn'
_space_group_name_H-M_alt 'P 1 21/n 1'
_atom_sites_solution_hydrogens mixed
_atom_sites_solution_primary direct
_atom_sites_solution_secondary difmap
_audit_creation_method SHELXL-2017/1
_audit_update_record
;
2023-01-23 deposited with the CCDC.	2023-02-16 downloaded from the CCDC.
;
_cell_angle_alpha 90
_cell_angle_beta 97.106(2)
_cell_angle_gamma 90
_cell_formula_units_Z 2
_cell_length_a 8.1541(4)
_cell_length_b 16.2447(8)
_cell_length_c 23.8358(12)
_cell_measurement_reflns_used 9767
_cell_measurement_temperature 120(2)
_cell_measurement_theta_max 27.49
_cell_measurement_theta_min 2.51
_cell_volume 3133.1(3)
_computing_cell_refinement 'SAINT V8.40B (Bruker AXS LLC, 2019)'
_computing_data_collection 'Bruker Instrument Service vV6.2.16'
_computing_data_reduction 'SAINT V8.40B (Bruker AXS LLC, 2019)'
_computing_molecular_graphics 'PLATON (Spek, 2017)'
_computing_publication_material 'PLATON (Spek, 2017)'
_computing_structure_refinement 'SHELXL-2017 (Sheldrick, 2017)'
_computing_structure_solution 'SHELXT 2018 (Sheldrick, 2018)'
_diffrn_ambient_temperature 120(2)
_diffrn_measured_fraction_theta_full 0.999
_diffrn_measured_fraction_theta_max 0.997
_diffrn_measurement_device_type 'Bruker D8 VENTURE Kappa Duo'
_diffrn_measurement_method '\f and \w scans'
_diffrn_radiation_monochromator 'Quazar Mo multilayer optic'
_diffrn_radiation_source 'I\mS micro-focus sealed tube'
_diffrn_radiation_type MoK\a
_diffrn_radiation_wavelength 0.71073
_diffrn_reflns_av_R_equivalents 0.0241
_diffrn_reflns_av_unetI/netI 0.0176
_diffrn_reflns_Laue_measured_fraction_full 0.999
_diffrn_reflns_Laue_measured_fraction_max 0.997
_diffrn_reflns_limit_h_max 10
_diffrn_reflns_limit_h_min -9
_diffrn_reflns_limit_k_max 20
_diffrn_reflns_limit_k_min -21
_diffrn_reflns_limit_l_max 30
_diffrn_reflns_limit_l_min -30
_diffrn_reflns_number 38524
_diffrn_reflns_point_group_measured_fraction_full 0.999
_diffrn_reflns_point_group_measured_fraction_max 0.997
_diffrn_reflns_theta_full 25.242
_diffrn_reflns_theta_max 27.492
_diffrn_reflns_theta_min 2.130
_exptl_absorpt_coefficient_mu 5.818
_exptl_absorpt_correction_T_max 0.72
_exptl_absorpt_correction_T_min 0.56
_exptl_absorpt_correction_type multi-scan
_exptl_absorpt_process_details
;
Krause, L., Herbst-Irmer, R., Sheldrick, G. M., Stalke, D. (2015).
J. Appl. Cryst. 48, 3-10.
;
_exptl_crystal_colour colourless
_exptl_crystal_density_diffrn 1.953
_exptl_crystal_description prism
_exptl_crystal_F_000 1768
_exptl_crystal_size_max 0.17
_exptl_crystal_size_mid 0.06
_exptl_crystal_size_min 0.06
_refine_diff_density_max 1.156
_refine_diff_density_min -0.768
_refine_diff_density_rms 0.100
_refine_ls_extinction_method none
_refine_ls_goodness_of_fit_ref 1.105
_refine_ls_hydrogen_treatment constr
_refine_ls_matrix_type full
_refine_ls_number_parameters 365
_refine_ls_number_reflns 7172
_refine_ls_number_restraints 0
_refine_ls_restrained_S_all 1.105
_refine_ls_R_factor_all 0.0210
_refine_ls_R_factor_gt 0.0191
_refine_ls_shift/su_max 0.004
_refine_ls_shift/su_mean 0.000
_refine_ls_structure_factor_coef Fsqd
_refine_ls_weighting_details 'w=1/[\s^2^(Fo^2^)+(0.0157P)^2^+4.8368P] where P=(Fo^2^+2Fc^2^)/3'
_refine_ls_weighting_scheme calc
_refine_ls_wR_factor_gt 0.0431
_refine_ls_wR_factor_ref 0.0439
_reflns_Friedel_coverage 0.000
_reflns_number_gt 6751
_reflns_number_total 7172
_reflns_threshold_expression 'I > 2\s(I)'
_cod_data_source_file d3nj00451a2.cif
_cod_data_source_block zl179
_cod_depositor_comments 'Adding full bibliography for 7062284--7062291.cif.'
_cod_original_sg_symbol_H-M 'P 21/n'
_cod_database_code 7062289
_shelx_shelxl_version_number 2017/1
_shelx_space_group_comment
;
The symmetry employed for this shelxl refinement is uniquely defined
by the following loop, which should always be used as a source of
symmetry information in preference to the above space-group names.
They are only intended as comments.
;
_shelx_estimated_absorpt_t_min 0.438
_shelx_estimated_absorpt_t_max 0.722

loop_
_space_group_symop_operation_xyz
'x, y, z'
'-x+1/2, y+1/2, -z+1/2'
'-x, -y, -z'
'x-1/2, -y-1/2, z-1/2'

loop_
_atom_site_label
_atom_site_type_symbol
_atom_site_fract_x
_atom_site_fract_y
_atom_site_fract_z
_atom_site_U_iso_or_equiv
_atom_site_adp_type
_atom_site_occupancy
_atom_site_site_symmetry_order
_atom_site_calc_flag
_atom_site_refinement_flags_posn
_atom_site_refinement_flags_adp
_atom_site_refinement_flags_occupancy
_atom_site_disorder_assembly
_atom_site_disorder_group
Au1 Au 0.12366(2) 0.56357(2) 0.49735(2) 0.01467(3) Uani 1 1 d . . . . .
P1 P 0.24898(8) 0.52291(4) 0.58219(3) 0.01395(12) Uani 1 1 d . . . . .
N1 N -0.0238(3) 0.39031(13) 0.58051(9) 0.0149(4) Uani 1 1 d . . . . .
N2 N -0.0681(3) 0.25675(14) 0.54749(9) 0.0194(5) Uani 1 1 d . . . . .
H2N H -0.135801 0.281709 0.518211 0.023 Uiso 1 1 d R U . . .
N3 N 0.0726(3) 0.27886(13) 0.63733(9) 0.0168(4) Uani 1 1 d . . . . .
H3N H 0.118208 0.318754 0.658688 0.020 Uiso 1 1 d R U . . .
C1 C -0.0051(3) 0.30915(16) 0.58908(11) 0.0157(5) Uani 1 1 d . . . . .
C2 C -0.0096(3) 0.44344(15) 0.62876(11) 0.0156(5) Uani 1 1 d . . . . .
C3 C 0.1115(3) 0.50623(16) 0.63587(10) 0.0147(5) Uani 1 1 d . . . . .
C4 C 0.1200(3) 0.55634(17) 0.68359(11) 0.0196(5) Uani 1 1 d . . . . .
H4 H 0.201094 0.598534 0.688847 0.023 Uiso 1 1 calc R U . . .
C5 C 0.0116(3) 0.54549(18) 0.72357(12) 0.0228(6) Uani 1 1 d . . . . .
H5 H 0.019160 0.580172 0.755875 0.027 Uiso 1 1 calc R U . . .
C6 C -0.1074(3) 0.48424(18) 0.71649(12) 0.0220(6) Uani 1 1 d . . . . .
H6 H -0.181956 0.477046 0.743748 0.026 Uiso 1 1 calc R U . . .
C7 C -0.1172(3) 0.43338(17) 0.66927(11) 0.0189(5) Uani 1 1 d . . . . .
H7 H -0.198458 0.391187 0.664587 0.023 Uiso 1 1 calc R U . . .
C8 C 0.3924(3) 0.60332(16) 0.60876(10) 0.0155(5) Uani 1 1 d . . . . .
C9 C 0.3329(3) 0.68396(17) 0.61098(11) 0.0201(5) Uani 1 1 d . . . . .
H9 H 0.218197 0.694463 0.601616 0.024 Uiso 1 1 calc R U . . .
C10 C 0.4395(4) 0.74858(18) 0.62668(12) 0.0253(6) Uani 1 1 d . . . . .
H10 H 0.397673 0.802907 0.628863 0.030 Uiso 1 1 calc R U . . .
C11 C 0.6073(4) 0.73381(19) 0.63920(12) 0.0283(6) Uani 1 1 d . . . . .
H11 H 0.681006 0.778187 0.649202 0.034 Uiso 1 1 calc R U . . .
C12 C 0.6675(4) 0.6543(2) 0.63711(13) 0.0281(6) Uani 1 1 d . . . . .
H12 H 0.782707 0.644324 0.645772 0.034 Uiso 1 1 calc R U . . .
C13 C 0.5606(3) 0.58876(18) 0.62243(12) 0.0222(6) Uani 1 1 d . . . . .
H13 H 0.602539 0.534255 0.621752 0.027 Uiso 1 1 calc R U . . .
C14 C 0.3664(3) 0.42941(16) 0.57817(11) 0.0168(5) Uani 1 1 d . . . . .
C15 C 0.4018(3) 0.40102(17) 0.52606(12) 0.0222(6) Uani 1 1 d . . . . .
H15 H 0.367465 0.431678 0.492734 0.027 Uiso 1 1 calc R U . . .
C16 C 0.4879(4) 0.32746(18) 0.52280(13) 0.0273(6) Uani 1 1 d . . . . .
H16 H 0.513197 0.308213 0.487227 0.033 Uiso 1 1 calc R U . . .
C17 C 0.5366(3) 0.28237(18) 0.57122(13) 0.0249(6) Uani 1 1 d . . . . .
H17 H 0.593243 0.231648 0.568686 0.030 Uiso 1 1 calc R U . . .
C18 C 0.5032(3) 0.31090(17) 0.62346(12) 0.0229(6) Uani 1 1 d . . . . .
H18 H 0.537316 0.279959 0.656687 0.028 Uiso 1 1 calc R U . . .
C19 C 0.4198(3) 0.38489(17) 0.62702(11) 0.0198(5) Uani 1 1 d . . . . .
H19 H 0.399007 0.405205 0.662845 0.024 Uiso 1 1 calc R U . . .
C20 C 0.0229(4) 0.18675(18) 0.52610(12) 0.0258(6) Uani 1 1 d . . . . .
H20 H 0.106990 0.166390 0.557083 0.031 Uiso 1 1 calc R U . . .
C21 C 0.1099(4) 0.2148(2) 0.47693(14) 0.0379(8) Uani 1 1 d . . . . .
H21A H 0.027676 0.230243 0.445173 0.057 Uiso 1 1 calc R U . . .
H21B H 0.178593 0.169865 0.465339 0.057 Uiso 1 1 calc R U . . .
H21C H 0.179933 0.262390 0.488444 0.057 Uiso 1 1 calc R U . . .
C22 C -0.0997(6) 0.1178(2) 0.5085(2) 0.0550(12) Uani 1 1 d . . . . .
H22A H -0.151206 0.099568 0.541392 0.082 Uiso 1 1 calc R U . . .
H22B H -0.041392 0.071483 0.493582 0.082 Uiso 1 1 calc R U . . .
H22C H -0.185125 0.138059 0.479235 0.082 Uiso 1 1 calc R U . . .
C23 C 0.0456(3) 0.19760(16) 0.66227(11) 0.0204(5) Uani 1 1 d . . . . .
H23 H -0.023584 0.163306 0.633604 0.024 Uiso 1 1 calc R U . . .
C24 C 0.2111(4) 0.15497(18) 0.67800(13) 0.0280(6) Uani 1 1 d . . . . .
H24A H 0.268766 0.150478 0.644421 0.042 Uiso 1 1 calc R U . . .
H24B H 0.192592 0.099809 0.692643 0.042 Uiso 1 1 calc R U . . .
H24C H 0.278370 0.187155 0.707055 0.042 Uiso 1 1 calc R U . . .
C25 C -0.0464(4) 0.2087(2) 0.71369(13) 0.0308(7) Uani 1 1 d . . . . .
H25A H 0.014520 0.247235 0.740192 0.046 Uiso 1 1 calc R U . . .
H25B H -0.055612 0.155403 0.732329 0.046 Uiso 1 1 calc R U . . .
H25C H -0.157142 0.230516 0.701589 0.046 Uiso 1 1 calc R U . . .
Sb1 Sb 0.45635(2) 0.37974(2) 0.80192(2) 0.02051(5) Uani 1 1 d . . . . .
F1 F 0.6094(2) 0.33891(12) 0.75624(8) 0.0361(4) Uani 1 1 d . . . . .
F2 F 0.2821(2) 0.34869(12) 0.74651(7) 0.0335(4) Uani 1 1 d . . . . .
F3 F 0.4670(2) 0.48215(11) 0.76676(9) 0.0379(4) Uani 1 1 d . . . . .
F4 F 0.6306(2) 0.40881(13) 0.85714(8) 0.0398(5) Uani 1 1 d . . . . .
F5 F 0.4477(2) 0.27568(11) 0.83538(8) 0.0370(4) Uani 1 1 d . . . . .
F6 F 0.3024(3) 0.41994(13) 0.84709(9) 0.0422(5) Uani 1 1 d . . . . .
C1S C 0.9821(5) 0.5078(2) 0.8959(2) 0.0500(10) Uani 1 1 d . . . . .
H1S1 H 1.051399 0.479928 0.870322 0.060 Uiso 1 1 calc R U . . .
H1S2 H 0.912265 0.465632 0.911270 0.060 Uiso 1 1 calc R U . . .
Cl1S Cl 0.85451(10) 0.58151(5) 0.85724(4) 0.03734(18) Uani 1 1 d . . . . .
Cl2S Cl 1.11115(14) 0.55511(8) 0.95221(5) 0.0608(3) Uani 1 1 d . . . . .

loop_
_atom_site_aniso_label
_atom_site_aniso_U_11
_atom_site_aniso_U_22
_atom_site_aniso_U_33
_atom_site_aniso_U_23
_atom_site_aniso_U_13
_atom_site_aniso_U_12
Au1 0.01681(5) 0.01490(5) 0.01141(5) 0.00046(3) -0.00184(3) -0.00085(4)
P1 0.0148(3) 0.0153(3) 0.0112(3) 0.0002(2) -0.0004(2) -0.0002(2)
N1 0.0200(10) 0.0135(10) 0.0103(10) 0.0012(8) -0.0020(8) 0.0001(8)
N2 0.0248(11) 0.0165(11) 0.0155(11) -0.0014(9) -0.0033(9) 0.0035(9)
N3 0.0198(10) 0.0136(10) 0.0156(11) 0.0014(8) -0.0031(8) -0.0015(8)
C1 0.0142(11) 0.0168(12) 0.0162(12) 0.0001(10) 0.0020(9) -0.0008(10)
C2 0.0149(11) 0.0161(12) 0.0144(12) 0.0007(10) -0.0034(9) 0.0040(10)
C3 0.0143(11) 0.0166(12) 0.0127(12) 0.0003(9) -0.0006(9) 0.0016(10)
C4 0.0186(12) 0.0210(13) 0.0186(13) -0.0043(10) 0.0004(10) -0.0053(10)
C5 0.0232(13) 0.0275(15) 0.0182(13) -0.0071(11) 0.0045(11) -0.0033(11)
C6 0.0184(12) 0.0298(15) 0.0187(13) -0.0023(11) 0.0055(10) -0.0017(11)
C7 0.0177(12) 0.0199(13) 0.0185(13) 0.0004(10) 0.0000(10) -0.0023(10)
C8 0.0176(12) 0.0183(12) 0.0104(11) -0.0005(9) 0.0008(9) -0.0034(10)
C9 0.0208(12) 0.0211(13) 0.0187(13) -0.0023(11) 0.0032(10) 0.0003(11)
C10 0.0334(15) 0.0208(14) 0.0228(14) -0.0056(11) 0.0075(12) -0.0045(12)
C11 0.0311(15) 0.0309(16) 0.0227(15) -0.0033(12) 0.0022(12) -0.0143(13)
C12 0.0202(13) 0.0368(17) 0.0258(15) 0.0047(13) -0.0028(11) -0.0072(12)
C13 0.0197(13) 0.0252(14) 0.0212(14) 0.0033(11) 0.0003(11) -0.0012(11)
C14 0.0154(11) 0.0170(12) 0.0181(13) 0.0005(10) 0.0026(10) -0.0014(10)
C15 0.0268(14) 0.0212(14) 0.0196(14) -0.0002(11) 0.0061(11) 0.0015(11)
C16 0.0337(16) 0.0256(15) 0.0247(15) -0.0033(12) 0.0125(13) 0.0035(13)
C17 0.0218(13) 0.0188(13) 0.0356(17) 0.0026(12) 0.0091(12) 0.0041(11)
C18 0.0203(13) 0.0217(14) 0.0267(15) 0.0065(11) 0.0024(11) -0.0005(11)
C19 0.0190(12) 0.0236(14) 0.0166(13) 0.0021(11) 0.0016(10) -0.0005(11)
C20 0.0325(15) 0.0221(14) 0.0225(14) -0.0027(11) 0.0019(12) 0.0062(12)
C21 0.0369(18) 0.049(2) 0.0283(17) -0.0040(15) 0.0082(14) 0.0057(16)
C22 0.069(3) 0.0283(19) 0.073(3) -0.0235(19) 0.029(2) -0.0125(18)
C23 0.0245(13) 0.0170(13) 0.0192(13) 0.0052(10) 0.0010(11) -0.0023(11)
C24 0.0308(15) 0.0217(14) 0.0303(16) 0.0082(12) -0.0008(13) 0.0034(12)
C25 0.0385(17) 0.0296(16) 0.0257(16) 0.0036(13) 0.0097(13) -0.0030(14)
Sb1 0.02096(9) 0.02106(9) 0.01952(9) 0.00273(7) 0.00261(7) -0.00123(7)
F1 0.0327(10) 0.0415(11) 0.0364(10) 0.0031(9) 0.0140(8) 0.0086(8)
F2 0.0290(9) 0.0444(11) 0.0259(9) 0.0007(8) -0.0024(7) -0.0071(8)
F3 0.0433(11) 0.0242(9) 0.0459(12) 0.0127(8) 0.0050(9) 0.0000(8)
F4 0.0377(10) 0.0416(11) 0.0361(11) -0.0012(9) -0.0115(8) -0.0095(9)
F5 0.0448(11) 0.0295(10) 0.0362(11) 0.0136(8) 0.0038(9) -0.0073(8)
F6 0.0404(11) 0.0511(12) 0.0382(11) -0.0096(9) 0.0172(9) 0.0045(10)
C1S 0.041(2) 0.0345(19) 0.076(3) -0.0001(19) 0.0109(19) 0.0016(16)
Cl1S 0.0347(4) 0.0385(4) 0.0400(5) -0.0073(4) 0.0093(3) 0.0011(3)
Cl2S 0.0504(6) 0.0710(7) 0.0588(6) 0.0250(5) -0.0024(5) -0.0127(5)

loop_
_atom_type_symbol
_atom_type_description
_atom_type_scat_dispersion_real
_atom_type_scat_dispersion_imag
_atom_type_scat_source
C C 0.0033 0.0016 'International Tables Vol C Tables 4.2.6.8 and 6.1.1.4'
H H 0.0000 0.0000 'International Tables Vol C Tables 4.2.6.8 and 6.1.1.4'
Au Au -2.0133 8.8022 'International Tables Vol C Tables 4.2.6.8 and 6.1.1.4'
Cl Cl 0.1484 0.1585 'International Tables Vol C Tables 4.2.6.8 and 6.1.1.4'
F F 0.0171 0.0103 'International Tables Vol C Tables 4.2.6.8 and 6.1.1.4'
N N 0.0061 0.0033 'International Tables Vol C Tables 4.2.6.8 and 6.1.1.4'
P P 0.1023 0.0942 'International Tables Vol C Tables 4.2.6.8 and 6.1.1.4'
Sb Sb -0.5866 1.5461 'International Tables Vol C Tables 4.2.6.8 and 6.1.1.4'

loop_
_geom_angle_atom_site_label_1
_geom_angle_atom_site_label_2
_geom_angle_atom_site_label_3
_geom_angle
_geom_angle_site_symmetry_1
_geom_angle_site_symmetry_3
_geom_angle_publ_flag
N1 Au1 P1 174.76(6) 3_566 . ?
N1 Au1 Au1 95.64(6) 3_566 3_566 ?
P1 Au1 Au1 89.584(17) . 3_566 ?
C14 P1 C8 107.54(12) . . ?
C14 P1 C3 106.78(12) . . ?
C8 P1 C3 106.73(11) . . ?
C14 P1 Au1 112.61(9) . . ?
C8 P1 Au1 107.69(8) . . ?
C3 P1 Au1 115.11(8) . . ?
C1 N1 C2 118.3(2) . . ?
C1 N1 Au1 121.13(17) . 3_566 ?
C2 N1 Au1 119.05(16) . 3_566 ?
C1 N2 C20 124.9(2) . . ?
C1 N2 H2N 114.3 . . ?
C20 N2 H2N 110.7 . . ?
C1 N3 C23 126.7(2) . . ?
C1 N3 H3N 110.4 . . ?
C23 N3 H3N 120.0 . . ?
N3 C1 N1 121.8(2) . . ?
N3 C1 N2 119.6(2) . . ?
N1 C1 N2 118.7(2) . . ?
C7 C2 C3 119.5(2) . . ?
C7 C2 N1 119.4(2) . . ?
C3 C2 N1 121.1(2) . . ?
C4 C3 C2 118.8(2) . . ?
C4 C3 P1 120.9(2) . . ?
C2 C3 P1 120.24(19) . . ?
C5 C4 C3 121.0(2) . . ?
C5 C4 H4 119.5 . . ?
C3 C4 H4 119.5 . . ?
C6 C5 C4 120.2(3) . . ?
C6 C5 H5 119.9 . . ?
C4 C5 H5 119.9 . . ?
C5 C6 C7 119.6(2) . . ?
C5 C6 H6 120.2 . . ?
C7 C6 H6 120.2 . . ?
C6 C7 C2 120.9(2) . . ?
C6 C7 H7 119.6 . . ?
C2 C7 H7 119.6 . . ?
C13 C8 C9 119.1(2) . . ?
C13 C8 P1 122.3(2) . . ?
C9 C8 P1 118.4(2) . . ?
C10 C9 C8 120.7(3) . . ?
C10 C9 H9 119.6 . . ?
C8 C9 H9 119.6 . . ?
C11 C10 C9 119.8(3) . . ?
C11 C10 H10 120.1 . . ?
C9 C10 H10 120.1 . . ?
C10 C11 C12 119.9(3) . . ?
C10 C11 H11 120.0 . . ?
C12 C11 H11 120.0 . . ?
C11 C12 C13 120.5(3) . . ?
C11 C12 H12 119.7 . . ?
C13 C12 H12 119.7 . . ?
C8 C13 C12 119.9(3) . . ?
C8 C13 H13 120.1 . . ?
C12 C13 H13 120.1 . . ?
C15 C14 C19 119.8(2) . . ?
C15 C14 P1 119.8(2) . . ?
C19 C14 P1 120.3(2) . . ?
C14 C15 C16 119.8(3) . . ?
C14 C15 H15 120.1 . . ?
C16 C15 H15 120.1 . . ?
C17 C16 C15 120.2(3) . . ?
C17 C16 H16 119.9 . . ?
C15 C16 H16 119.9 . . ?
C16 C17 C18 120.3(3) . . ?
C16 C17 H17 119.9 . . ?
C18 C17 H17 119.9 . . ?
C17 C18 C19 119.7(3) . . ?
C17 C18 H18 120.1 . . ?
C19 C18 H18 120.1 . . ?
C18 C19 C14 120.2(3) . . ?
C18 C19 H19 119.9 . . ?
C14 C19 H19 119.9 . . ?
N2 C20 C21 109.8(3) . . ?
N2 C20 C22 108.6(3) . . ?
C21 C20 C22 111.2(3) . . ?
N2 C20 H20 109.1 . . ?
C21 C20 H20 109.1 . . ?
C22 C20 H20 109.1 . . ?
C20 C21 H21A 109.5 . . ?
C20 C21 H21B 109.5 . . ?
H21A C21 H21B 109.5 . . ?
C20 C21 H21C 109.5 . . ?
H21A C21 H21C 109.5 . . ?
H21B C21 H21C 109.5 . . ?
C20 C22 H22A 109.5 . . ?
C20 C22 H22B 109.5 . . ?
H22A C22 H22B 109.5 . . ?
C20 C22 H22C 109.5 . . ?
H22A C22 H22C 109.5 . . ?
H22B C22 H22C 109.5 . . ?
N3 C23 C24 109.5(2) . . ?
N3 C23 C25 109.3(2) . . ?
C24 C23 C25 111.4(2) . . ?
N3 C23 H23 108.8 . . ?
C24 C23 H23 108.8 . . ?
C25 C23 H23 108.8 . . ?
C23 C24 H24A 109.5 . . ?
C23 C24 H24B 109.5 . . ?
H24A C24 H24B 109.5 . . ?
C23 C24 H24C 109.5 . . ?
H24A C24 H24C 109.5 . . ?
H24B C24 H24C 109.5 . . ?
C23 C25 H25A 109.5 . . ?
C23 C25 H25B 109.5 . . ?
H25A C25 H25B 109.5 . . ?
C23 C25 H25C 109.5 . . ?
H25A C25 H25C 109.5 . . ?
H25B C25 H25C 109.5 . . ?
F6 Sb1 F3 91.10(9) . . ?
F6 Sb1 F4 90.70(9) . . ?
F3 Sb1 F4 90.99(9) . . ?
F6 Sb1 F5 90.39(9) . . ?
F3 Sb1 F5 178.38(9) . . ?
F4 Sb1 F5 89.63(9) . . ?
F6 Sb1 F1 179.53(10) . . ?
F3 Sb1 F1 89.04(9) . . ?
F4 Sb1 F1 89.75(9) . . ?
F5 Sb1 F1 89.47(9) . . ?
F6 Sb1 F2 89.74(9) . . ?
F3 Sb1 F2 89.82(9) . . ?
F4 Sb1 F2 179.07(9) . . ?
F5 Sb1 F2 89.55(9) . . ?
F1 Sb1 F2 89.81(8) . . ?
Cl1S C1S Cl2S 110.9(2) . . ?
Cl1S C1S H1S1 109.5 . . ?
Cl2S C1S H1S1 109.5 . . ?
Cl1S C1S H1S2 109.5 . . ?
Cl2S C1S H1S2 109.5 . . ?
H1S1 C1S H1S2 108.1 . . ?

loop_
_geom_bond_atom_site_label_1
_geom_bond_atom_site_label_2
_geom_bond_distance
_geom_bond_site_symmetry_2
_geom_bond_publ_flag
Au1 N1 2.072(2) 3_566 ?
Au1 P1 2.2492(6) . ?
Au1 Au1 2.9004(2) 3_566 ?
P1 C14 1.804(3) . ?
P1 C8 1.814(3) . ?
P1 C3 1.823(3) . ?
N1 C1 1.340(3) . ?
N1 C2 1.431(3) . ?
N2 C1 1.359(3) . ?
N2 C20 1.482(3) . ?
N2 H2N 0.9277 . ?
N3 C1 1.336(3) . ?
N3 C23 1.475(3) . ?
N3 H3N 0.8778 . ?
C2 C7 1.393(4) . ?
C2 C3 1.415(4) . ?
C3 C4 1.393(4) . ?
C4 C5 1.388(4) . ?
C4 H4 0.9500 . ?
C5 C6 1.386(4) . ?
C5 H5 0.9500 . ?
C6 C7 1.391(4) . ?
C6 H6 0.9500 . ?
C7 H7 0.9500 . ?
C8 C13 1.391(4) . ?
C8 C9 1.400(4) . ?
C9 C10 1.385(4) . ?
C9 H9 0.9500 . ?
C10 C11 1.384(4) . ?
C10 H10 0.9500 . ?
C11 C12 1.386(5) . ?
C11 H11 0.9500 . ?
C12 C13 1.393(4) . ?
C12 H12 0.9500 . ?
C13 H13 0.9500 . ?
C14 C15 1.388(4) . ?
C14 C19 1.394(4) . ?
C15 C16 1.393(4) . ?
C15 H15 0.9500 . ?
C16 C17 1.383(4) . ?
C16 H16 0.9500 . ?
C17 C18 1.387(4) . ?
C17 H17 0.9500 . ?
C18 C19 1.389(4) . ?
C18 H18 0.9500 . ?
C19 H19 0.9500 . ?
C20 C21 1.514(4) . ?
C20 C22 1.525(5) . ?
C20 H20 1.0000 . ?
C21 H21A 0.9800 . ?
C21 H21B 0.9800 . ?
C21 H21C 0.9800 . ?
C22 H22A 0.9800 . ?
C22 H22B 0.9800 . ?
C22 H22C 0.9800 . ?
C23 C24 1.522(4) . ?
C23 C25 1.525(4) . ?
C23 H23 1.0000 . ?
C24 H24A 0.9800 . ?
C24 H24B 0.9800 . ?
C24 H24C 0.9800 . ?
C25 H25A 0.9800 . ?
C25 H25B 0.9800 . ?
C25 H25C 0.9800 . ?
Sb1 F6 1.8695(18) . ?
Sb1 F3 1.8696(18) . ?
Sb1 F4 1.8737(19) . ?
Sb1 F5 1.8742(18) . ?
Sb1 F1 1.8761(17) . ?
Sb1 F2 1.8852(18) . ?
C1S Cl1S 1.768(4) . ?
C1S Cl2S 1.775(4) . ?
C1S H1S1 0.9900 . ?
C1S H1S2 0.9900 . ?
